data_1571072
loop_
_publ_author_name
'Zhan, Tangyu'
'Zhou, Liang'
'Zhou, Yuqiao'
'Yang, Bingqian'
'Feng, Xiaoming'
'Liu, Xiaohua'

_publ_section_title
;
 Iron<sup>III</sup>-catalyzed asymmetric inverse-electron-demand
 hetero-Diels-Alder reaction of dioxopyrrolidines with simple olefins.
;
_journal_issue 13
_journal_name_full 'Chemical science'
_journal_page_first 4797
_journal_page_last 4803
_journal_paper_doi 10.1039/d4sc00078a
_journal_volume 15
_journal_year 2024
_chemical_absolute_configuration ad
_chemical_formula_moiety 'C27 H25 N O2'
_chemical_formula_sum 'C27 H25 N O2'
_chemical_formula_weight 395.48
_space_group_crystal_system monoclinic
_space_group_IT_number 4
_space_group_name_Hall 'P 2yb'
_space_group_name_H-M_alt 'P 1 21 1'
_atom_sites_solution_hydrogens geom
_atom_sites_solution_primary dual
_audit_creation_method SHELXL-2019/1
_audit_update_record
;
2023-07-18 deposited with the CCDC.	2024-02-28 downloaded from the CCDC.
;
_cell_angle_alpha 90
_cell_angle_beta 110.8980(10)
_cell_angle_gamma 90
_cell_formula_units_Z 2
_cell_length_a 10.8789(2)
_cell_length_b 8.86890(10)
_cell_length_c 11.6944(2)
_cell_measurement_reflns_used 9874
_cell_measurement_temperature 298(2)
_cell_measurement_theta_max 68.24
_cell_measurement_theta_min 4.05
_cell_volume 1054.10(3)
_computing_cell_refinement 'Bruker SAINT'
_computing_data_collection 'Bruker APEX3'
_computing_data_reduction 'Bruker SAINT'
_computing_molecular_graphics 'Bruker SHELXTL'
_computing_publication_material 'Bruker SHELXTL'
_computing_structure_refinement 'SHELXL-2019/1 (Sheldrick, 2019)'
_computing_structure_solution 'SHELXT (Sheldrick 2008)'
_diffrn_ambient_temperature 298(2)
_diffrn_measured_fraction_theta_full 0.999
_diffrn_measured_fraction_theta_max 0.999
_diffrn_measurement_device_type 'Bruker D8 Venture Photon II'
_diffrn_measurement_method '\f and \w scans'
_diffrn_radiation_type CuK\a
_diffrn_radiation_wavelength 1.54178
_diffrn_reflns_av_R_equivalents 0.0346
_diffrn_reflns_av_unetI/netI 0.0278
_diffrn_reflns_Laue_measured_fraction_full 0.999
_diffrn_reflns_Laue_measured_fraction_max 0.999
_diffrn_reflns_limit_h_max 13
_diffrn_reflns_limit_h_min -13
_diffrn_reflns_limit_k_max 10
_diffrn_reflns_limit_k_min -9
_diffrn_reflns_limit_l_max 13
_diffrn_reflns_limit_l_min -14
_diffrn_reflns_number 16243
_diffrn_reflns_point_group_measured_fraction_full 0.987
_diffrn_reflns_point_group_measured_fraction_max 0.986
_diffrn_reflns_theta_full 67.679
_diffrn_reflns_theta_max 68.323
_diffrn_reflns_theta_min 4.046
_exptl_absorpt_coefficient_mu 0.612
_exptl_absorpt_correction_T_max 1.0000
_exptl_absorpt_correction_T_min 0.7290
_exptl_absorpt_correction_type numerical
_exptl_absorpt_process_details 'SADABS (Krause et al., 2015)'
_exptl_crystal_colour colourless
_exptl_crystal_density_diffrn 1.246
_exptl_crystal_description flake
_exptl_crystal_F_000 420
_exptl_crystal_recrystallization_method 'Re-crystallisation from solvent: DCN, MeOH'
_exptl_crystal_size_max 0.600
_exptl_crystal_size_mid 0.335
_exptl_crystal_size_min 0.058
_refine_diff_density_max 0.205
_refine_diff_density_min -0.122
_refine_diff_density_rms 0.035
_refine_ls_abs_structure_details
; 
 Flack x determined using 1675 quotients [(I+)-(I-)]/[(I+)+(I-)] 
 (Parsons, Flack and Wagner, Acta Cryst. B69 (2013) 249-259). 
;
_refine_ls_abs_structure_Flack -0.01(6)
_refine_ls_extinction_coef 0.0114(12)
_refine_ls_extinction_expression Fc^*^=kFc[1+0.001xFc^2^\l^3^/sin(2\q)]^-1/4^
_refine_ls_extinction_method 'SHELXL-2019/1 (Sheldrick 2019)'
_refine_ls_goodness_of_fit_ref 1.039
_refine_ls_hydrogen_treatment constr
_refine_ls_matrix_type full
_refine_ls_number_parameters 273
_refine_ls_number_reflns 3810
_refine_ls_number_restraints 1
_refine_ls_restrained_S_all 1.039
_refine_ls_R_factor_all 0.0324
_refine_ls_R_factor_gt 0.0317
_refine_ls_shift/su_max 0.000
_refine_ls_shift/su_mean 0.000
_refine_ls_structure_factor_coef Fsqd
_refine_ls_weighting_details 'w=1/[\s^2^(Fo^2^)+(0.0523P)^2^+0.0770P] where P=(Fo^2^+2Fc^2^)/3'
_refine_ls_weighting_scheme calc
_refine_ls_wR_factor_gt 0.0835
_refine_ls_wR_factor_ref 0.0842
_reflns_Friedel_coverage 0.845
_reflns_Friedel_fraction_full 0.973
_reflns_Friedel_fraction_max 0.972
_reflns_number_gt 3743
_reflns_number_total 3810
_reflns_threshold_expression 'I > 2\s(I)'
_cod_data_source_file d4sc00078a2.cif
_cod_data_source_block lii024
_cod_depositor_comments 'Adding full bibliography for 1571072--1571074.cif.'
_cod_original_sg_symbol_H-M 'P 21'
_cod_database_code 1571072
_shelx_shelxl_version_number 2019/1
_shelx_space_group_comment
; 
The symmetry employed for this shelxl refinement is uniquely defined 
by the following loop, which should always be used as a source of 
symmetry information in preference to the above space-group names. 
They are only intended as comments. 
;
_shelx_estimated_absorpt_t_min 0.710
_shelx_estimated_absorpt_t_max 0.965

loop_
_space_group_symop_operation_xyz
'x, y, z'
'-x, y+1/2, -z'

loop_
_atom_site_label
_atom_site_type_symbol
_atom_site_fract_x
_atom_site_fract_y
_atom_site_fract_z
_atom_site_U_iso_or_equiv
_atom_site_adp_type
_atom_site_occupancy
_atom_site_site_symmetry_order
_atom_site_calc_flag
_atom_site_refinement_flags_posn
_atom_site_refinement_flags_adp
_atom_site_refinement_flags_occupancy
_atom_site_disorder_assembly
_atom_site_disorder_group
O1 O 0.30816(15) 0.81049(18) 0.24197(18) 0.0637(5) Uani 1 1 d . . . . .
O2 O 0.54680(13) 0.66759(16) 0.41152(14) 0.0486(3) Uani 1 1 d . . . . .
N N 0.24887(15) 0.56616(19) 0.17742(15) 0.0437(4) Uani 1 1 d . . . . .
C1 C 0.32928(18) 0.6748(2) 0.24765(19) 0.0434(4) Uani 1 1 d . . . . .
C2 C 0.44658(16) 0.5918(2) 0.32744(16) 0.0391(4) Uani 1 1 d . . . . .
C3 C 0.43802(17) 0.4461(2) 0.30137(15) 0.0362(4) Uani 1 1 d . . . . .
C4 C 0.30663(17) 0.4163(2) 0.20418(17) 0.0402(4) Uani 1 1 d . . . . .
H4A H 0.316290 0.371291 0.132252 0.048 Uiso 1 1 calc R U . . .
H4B H 0.253646 0.350385 0.234143 0.048 Uiso 1 1 calc R U . . .
C5 C 0.54898(18) 0.3372(2) 0.35865(16) 0.0380(4) Uani 1 1 d . . . . .
H5A H 0.529077 0.277280 0.420305 0.046 Uiso 1 1 calc R U . . .
C6 C 0.67218(18) 0.4340(2) 0.42320(17) 0.0421(4) Uani 1 1 d . . . . .
H6A H 0.739748 0.371070 0.479571 0.051 Uiso 1 1 calc R U . . .
H6B H 0.705966 0.472483 0.362531 0.051 Uiso 1 1 calc R U . . .
C7 C 0.64344(18) 0.5663(2) 0.49347(16) 0.0410(4) Uani 1 1 d . . . . .
H7 H 0.608272 0.526675 0.553827 0.049 Uiso 1 1 calc R U . . .
C11 C 0.13510(18) 0.6003(3) 0.06894(17) 0.0477(4) Uani 1 1 d . . . . .
H11A H 0.127049 0.522081 0.008754 0.057 Uiso 1 1 calc R U . . .
H11B H 0.151847 0.694421 0.034768 0.057 Uiso 1 1 calc R U . . .
C12 C 0.00485(17) 0.6140(2) 0.08698(17) 0.0411(4) Uani 1 1 d . . . . .
C13 C -0.1053(2) 0.5441(3) 0.00610(19) 0.0509(5) Uani 1 1 d . . . . .
H13 H -0.097454 0.483137 -0.055639 0.061 Uiso 1 1 calc R U . . .
C14 C -0.2279(2) 0.5641(3) 0.0161(2) 0.0619(6) Uani 1 1 d . . . . .
H14 H -0.301625 0.516633 -0.038795 0.074 Uiso 1 1 calc R U . . .
C15 C -0.2398(2) 0.6531(3) 0.1062(3) 0.0650(6) Uani 1 1 d . . . . .
H15 H -0.321944 0.666322 0.112580 0.078 Uiso 1 1 calc R U . . .
C16 C -0.1314(3) 0.7238(3) 0.1880(3) 0.0672(6) Uani 1 1 d . . . . .
H16 H -0.140083 0.784427 0.249585 0.081 Uiso 1 1 calc R U . . .
C17 C -0.0088(2) 0.7041(3) 0.1782(2) 0.0547(5) Uani 1 1 d . . . . .
H17 H 0.064513 0.751932 0.233280 0.066 Uiso 1 1 calc R U . . .
C21 C 0.56989(16) 0.2310(2) 0.26501(15) 0.0366(4) Uani 1 1 d . . . . .
C22 C 0.5979(2) 0.2872(2) 0.16613(18) 0.0486(4) Uani 1 1 d . . . . .
H22 H 0.602960 0.390889 0.156626 0.058 Uiso 1 1 calc R U . . .
C23 C 0.6183(2) 0.1910(3) 0.0818(2) 0.0560(5) Uani 1 1 d . . . . .
H23 H 0.637353 0.230100 0.016212 0.067 Uiso 1 1 calc R U . . .
C24 C 0.6104(2) 0.0373(3) 0.0945(2) 0.0569(5) Uani 1 1 d . . . . .
H24 H 0.624654 -0.027440 0.037891 0.068 Uiso 1 1 calc R U . . .
C25 C 0.5814(2) -0.0201(3) 0.1915(2) 0.0567(5) Uani 1 1 d . . . . .
H25 H 0.575311 -0.123783 0.199973 0.068 Uiso 1 1 calc R U . . .
C26 C 0.5613(2) 0.0762(2) 0.27596(19) 0.0466(4) Uani 1 1 d . . . . .
H26 H 0.541768 0.036495 0.341101 0.056 Uiso 1 1 calc R U . . .
C31 C 0.76424(17) 0.6585(2) 0.55933(16) 0.0406(4) Uani 1 1 d . . . . .
C32 C 0.79036(19) 0.7914(3) 0.51092(17) 0.0470(4) Uani 1 1 d . . . . .
H32 H 0.730422 0.826401 0.437110 0.056 Uiso 1 1 calc R U . . .
C33 C 0.9042(2) 0.8747(3) 0.5697(2) 0.0534(5) Uani 1 1 d . . . . .
C34 C 0.9930(2) 0.8199(3) 0.6787(2) 0.0580(6) Uani 1 1 d . . . . .
H34 H 1.070139 0.872905 0.719103 0.070 Uiso 1 1 calc R U . . .
C35 C 0.9679(2) 0.6880(3) 0.72723(19) 0.0618(6) Uani 1 1 d . . . . .
H35 H 1.028528 0.652506 0.800504 0.074 Uiso 1 1 calc R U . . .
C36 C 0.8541(2) 0.6065(3) 0.66933(18) 0.0531(5) Uani 1 1 d . . . . .
H36 H 0.837978 0.517672 0.703846 0.064 Uiso 1 1 calc R U . . .
C37 C 0.9280(4) 1.0197(4) 0.5148(3) 0.0924(11) Uani 1 1 d . . . . .
H37A H 0.898104 1.009908 0.427318 0.139 Uiso 1 1 calc R U . . .
H37B H 1.020410 1.042230 0.545823 0.139 Uiso 1 1 calc R U . . .
H37C H 0.880764 1.099856 0.535975 0.139 Uiso 1 1 calc R U . . .

loop_
_atom_site_aniso_label
_atom_site_aniso_U_11
_atom_site_aniso_U_22
_atom_site_aniso_U_33
_atom_site_aniso_U_23
_atom_site_aniso_U_13
_atom_site_aniso_U_12
O1 0.0465(8) 0.0380(8) 0.0963(12) -0.0013(7) 0.0128(7) 0.0049(6)
O2 0.0395(7) 0.0369(7) 0.0621(8) -0.0112(6) 0.0093(6) 0.0035(5)
N 0.0365(7) 0.0407(8) 0.0530(8) -0.0034(7) 0.0147(6) 0.0005(6)
C1 0.0377(9) 0.0366(10) 0.0578(11) -0.0020(8) 0.0193(8) 0.0014(7)
C2 0.0348(8) 0.0370(10) 0.0479(9) -0.0064(7) 0.0176(7) 0.0003(7)
C3 0.0391(9) 0.0340(8) 0.0421(8) -0.0026(7) 0.0224(7) -0.0005(7)
C4 0.0404(9) 0.0378(9) 0.0469(9) -0.0046(7) 0.0211(7) -0.0037(7)
C5 0.0457(9) 0.0322(9) 0.0415(9) 0.0014(7) 0.0220(7) 0.0028(7)
C6 0.0407(9) 0.0402(10) 0.0451(9) -0.0034(8) 0.0148(7) 0.0064(7)
C7 0.0429(8) 0.0419(10) 0.0410(9) -0.0024(7) 0.0183(7) 0.0036(7)
C11 0.0404(9) 0.0586(12) 0.0451(9) 0.0018(9) 0.0164(7) 0.0016(8)
C12 0.0380(8) 0.0387(9) 0.0463(9) 0.0057(7) 0.0144(7) 0.0012(7)
C13 0.0481(10) 0.0504(11) 0.0509(11) 0.0006(9) 0.0135(8) -0.0066(9)
C14 0.0386(9) 0.0634(15) 0.0760(14) 0.0108(12) 0.0108(9) -0.0077(10)
C15 0.0419(10) 0.0575(14) 0.1003(18) 0.0140(13) 0.0313(11) 0.0068(10)
C16 0.0637(14) 0.0580(15) 0.0927(17) -0.0104(12) 0.0436(13) 0.0053(11)
C17 0.0452(10) 0.0550(13) 0.0652(12) -0.0118(10) 0.0212(9) -0.0038(9)
C21 0.0347(8) 0.0340(9) 0.0428(8) -0.0001(7) 0.0161(6) 0.0042(6)
C22 0.0609(12) 0.0422(10) 0.0515(10) 0.0011(8) 0.0309(9) 0.0024(9)
C23 0.0607(12) 0.0666(14) 0.0499(11) -0.0019(10) 0.0310(9) 0.0062(10)
C24 0.0536(11) 0.0615(14) 0.0591(12) -0.0191(10) 0.0244(9) 0.0096(10)
C25 0.0616(12) 0.0388(11) 0.0740(14) -0.0103(9) 0.0296(11) 0.0049(9)
C26 0.0508(10) 0.0389(10) 0.0564(11) 0.0013(8) 0.0269(8) 0.0032(8)
C31 0.0421(9) 0.0454(10) 0.0364(8) -0.0063(7) 0.0166(7) 0.0033(8)
C32 0.0426(9) 0.0563(12) 0.0396(9) 0.0018(8) 0.0118(7) -0.0002(8)
C33 0.0496(11) 0.0595(13) 0.0513(11) -0.0017(9) 0.0182(9) -0.0077(9)
C34 0.0468(10) 0.0700(16) 0.0513(11) -0.0105(10) 0.0101(8) -0.0081(10)
C35 0.0601(13) 0.0694(15) 0.0412(10) -0.0034(10) 0.0001(9) 0.0042(11)
C36 0.0627(12) 0.0487(11) 0.0429(9) 0.0007(9) 0.0130(9) 0.0020(9)
C37 0.0864(19) 0.094(2) 0.0850(19) 0.0177(17) 0.0156(15) -0.0390(18)

loop_
_atom_type_symbol
_atom_type_description
_atom_type_scat_dispersion_real
_atom_type_scat_dispersion_imag
_atom_type_scat_source
C C 0.0181 0.0091 'International Tables Vol C Tables 4.2.6.8 and 6.1.1.4'
H H 0.0000 0.0000 'International Tables Vol C Tables 4.2.6.8 and 6.1.1.4'
N N 0.0311 0.0180 'International Tables Vol C Tables 4.2.6.8 and 6.1.1.4'
O O 0.0492 0.0322 'International Tables Vol C Tables 4.2.6.8 and 6.1.1.4'

loop_
_geom_angle_atom_site_label_1
_geom_angle_atom_site_label_2
_geom_angle_atom_site_label_3
_geom_angle
_geom_angle_site_symmetry_1
_geom_angle_site_symmetry_3
_geom_angle_publ_flag
C2 O2 C7 112.12(14) . . ?
C1 N C11 122.85(17) . . ?
C1 N C4 112.40(15) . . ?
C11 N C4 123.09(17) . . ?
O1 C1 N 126.56(19) . . ?
O1 C1 C2 128.80(18) . . ?
N C1 C2 104.61(15) . . ?
C3 C2 O2 128.52(17) . . ?
C3 C2 C1 111.48(16) . . ?
O2 C2 C1 119.97(16) . . ?
C2 C3 C4 108.47(16) . . ?
C2 C3 C5 123.04(16) . . ?
C4 C3 C5 128.40(16) . . ?
N C4 C3 102.92(15) . . ?
C3 C5 C21 112.29(14) . . ?
C3 C5 C6 106.22(14) . . ?
C21 C5 C6 111.70(14) . . ?
C7 C6 C5 112.45(15) . . ?
O2 C7 C31 107.17(15) . . ?
O2 C7 C6 111.03(14) . . ?
C31 C7 C6 112.56(15) . . ?
N C11 C12 116.36(15) . . ?
C13 C12 C17 118.82(18) . . ?
C13 C12 C11 119.79(18) . . ?
C17 C12 C11 121.23(17) . . ?
C12 C13 C14 120.6(2) . . ?
C15 C14 C13 119.9(2) . . ?
C14 C15 C16 120.6(2) . . ?
C15 C16 C17 119.6(2) . . ?
C12 C17 C16 120.5(2) . . ?
C26 C21 C22 118.33(17) . . ?
C26 C21 C5 120.97(16) . . ?
C22 C21 C5 120.70(17) . . ?
C23 C22 C21 120.8(2) . . ?
C24 C23 C22 120.2(2) . . ?
C23 C24 C25 119.70(19) . . ?
C24 C25 C26 120.1(2) . . ?
C25 C26 C21 120.90(19) . . ?
C32 C31 C36 118.95(18) . . ?
C32 C31 C7 121.60(16) . . ?
C36 C31 C7 119.41(18) . . ?
C31 C32 C33 121.76(18) . . ?
C34 C33 C32 118.3(2) . . ?
C34 C33 C37 121.6(2) . . ?
C32 C33 C37 120.1(2) . . ?
C35 C34 C33 120.3(2) . . ?
C34 C35 C36 121.3(2) . . ?
C35 C36 C31 119.4(2) . . ?

loop_
_geom_bond_atom_site_label_1
_geom_bond_atom_site_label_2
_geom_bond_distance
_geom_bond_site_symmetry_2
_geom_bond_publ_flag
O1 C1 1.223(3) . ?
O2 C2 1.357(2) . ?
O2 C7 1.454(2) . ?
N C1 1.362(3) . ?
N C11 1.454(3) . ?
N C4 1.456(3) . ?
C1 C2 1.480(3) . ?
C2 C3 1.323(3) . ?
C3 C4 1.499(3) . ?
C3 C5 1.504(2) . ?
C5 C21 1.522(2) . ?
C5 C6 1.543(3) . ?
C6 C7 1.527(2) . ?
C7 C31 1.506(3) . ?
C11 C12 1.510(3) . ?
C12 C13 1.380(3) . ?
C12 C17 1.383(3) . ?
C13 C14 1.392(3) . ?
C14 C15 1.359(4) . ?
C15 C16 1.377(4) . ?
C16 C17 1.389(3) . ?
C21 C26 1.386(3) . ?
C21 C22 1.389(3) . ?
C22 C23 1.381(3) . ?
C23 C24 1.377(4) . ?
C24 C25 1.379(4) . ?
C25 C26 1.381(3) . ?
C31 C32 1.380(3) . ?
C31 C36 1.388(3) . ?
C32 C33 1.394(3) . ?
C33 C34 1.384(3) . ?
C33 C37 1.502(4) . ?
C34 C35 1.370(4) . ?
C35 C36 1.384(3) . ?

loop_
_geom_torsion_atom_site_label_1
_geom_torsion_atom_site_label_2
_geom_torsion_atom_site_label_3
_geom_torsion_atom_site_label_4
_geom_torsion
_geom_torsion_site_symmetry_1
_geom_torsion_site_symmetry_2
_geom_torsion_site_symmetry_3
_geom_torsion_site_symmetry_4
_geom_torsion_publ_flag
C11 N C1 O1 11.7(3) . . . . ?
C4 N C1 O1 177.3(2) . . . . ?
C11 N C1 C2 -166.72(15) . . . . ?
C4 N C1 C2 -1.0(2) . . . . ?
C7 O2 C2 C3 -11.0(3) . . . . ?
C7 O2 C2 C1 171.19(15) . . . . ?
O1 C1 C2 C3 -175.4(2) . . . . ?
N C1 C2 C3 2.9(2) . . . . ?
O1 C1 C2 O2 2.8(3) . . . . ?
N C1 C2 O2 -178.91(16) . . . . ?
O2 C2 C3 C4 178.48(17) . . . . ?
C1 C2 C3 C4 -3.6(2) . . . . ?
O2 C2 C3 C5 -4.6(3) . . . . ?
C1 C2 C3 C5 173.38(15) . . . . ?
C1 N C4 C3 -0.92(19) . . . . ?
C11 N C4 C3 164.74(15) . . . . ?
C2 C3 C4 N 2.74(18) . . . . ?
C5 C3 C4 N -173.97(15) . . . . ?
C2 C3 C5 C21 -134.85(18) . . . . ?
C4 C3 C5 C21 41.4(2) . . . . ?
C2 C3 C5 C6 -12.5(2) . . . . ?
C4 C3 C5 C6 163.80(16) . . . . ?
C3 C5 C6 C7 43.27(19) . . . . ?
C21 C5 C6 C7 166.01(15) . . . . ?
C2 O2 C7 C31 165.60(14) . . . . ?
C2 O2 C7 C6 42.3(2) . . . . ?
C5 C6 C7 O2 -61.4(2) . . . . ?
C5 C6 C7 C31 178.46(15) . . . . ?
C1 N C11 C12 -93.9(2) . . . . ?
C4 N C11 C12 101.9(2) . . . . ?
N C11 C12 C13 -134.4(2) . . . . ?
N C11 C12 C17 50.2(3) . . . . ?
C17 C12 C13 C14 0.0(3) . . . . ?
C11 C12 C13 C14 -175.4(2) . . . . ?
C12 C13 C14 C15 0.0(4) . . . . ?
C13 C14 C15 C16 -0.1(4) . . . . ?
C14 C15 C16 C17 0.1(4) . . . . ?
C13 C12 C17 C16 0.0(3) . . . . ?
C11 C12 C17 C16 175.4(2) . . . . ?
C15 C16 C17 C12 -0.1(4) . . . . ?
C3 C5 C21 C26 -121.36(19) . . . . ?
C6 C5 C21 C26 119.44(19) . . . . ?
C3 C5 C21 C22 58.5(2) . . . . ?
C6 C5 C21 C22 -60.7(2) . . . . ?
C26 C21 C22 C23 -0.8(3) . . . . ?
C5 C21 C22 C23 179.31(19) . . . . ?
C21 C22 C23 C24 0.3(4) . . . . ?
C22 C23 C24 C25 0.4(4) . . . . ?
C23 C24 C25 C26 -0.5(4) . . . . ?
C24 C25 C26 C21 0.0(3) . . . . ?
C22 C21 C26 C25 0.7(3) . . . . ?
C5 C21 C26 C25 -179.46(18) . . . . ?
O2 C7 C31 C32 -23.4(2) . . . . ?
C6 C7 C31 C32 99.0(2) . . . . ?
O2 C7 C31 C36 158.88(17) . . . . ?
C6 C7 C31 C36 -78.8(2) . . . . ?
C36 C31 C32 C33 -0.2(3) . . . . ?
C7 C31 C32 C33 -177.91(18) . . . . ?
C31 C32 C33 C34 0.8(3) . . . . ?
C31 C32 C33 C37 -179.2(3) . . . . ?
C32 C33 C34 C35 -0.7(4) . . . . ?
C37 C33 C34 C35 179.3(3) . . . . ?
C33 C34 C35 C36 0.0(4) . . . . ?
C34 C35 C36 C31 0.7(4) . . . . ?
C32 C31 C36 C35 -0.6(3) . . . . ?
C7 C31 C36 C35 177.22(19) . . . . ?
